data_4103923
loop_
_publ_author_name
'Jason A. Bexrud'
'Patrick Eisenberger'
'David C. Leitch'
'Philippa R. Payne'
'Laurel L. Schafer'

_publ_section_title
;
 Selective C-H Activation \a to Primary Amines. Bridging Metallaaziridines
 for Catalytic, Intramolecular \a-Alkylation
;
_journal_name_full 'Journal of the American Chemical Society'
_journal_page_first 2116
_journal_page_last 2118
_journal_paper_doi 10.1021/ja808862w
_journal_volume 131
_journal_year 2009
_chemical_formula_moiety 'C83 H88 N6 O3 Ti2'
_chemical_formula_sum 'C83 H88 N6 O3 Ti2'
_chemical_formula_weight 1313.39
_chemical_name_systematic
;
 ?
;
_space_group_IT_number 9
_symmetry_cell_setting monoclinic
_symmetry_space_group_name_Hall 'C -2yc'
_symmetry_space_group_name_H-M 'C 1 c 1'
_atom_sites_solution_hydrogens geom
_atom_sites_solution_primary direct
_atom_sites_solution_secondary difmap
_audit_creation_method SHELXL-97
_cell_angle_alpha 90.00
_cell_angle_beta 110.135(2)
_cell_angle_gamma 90.00
_cell_formula_units_Z 8
_cell_length_a 56.082(3)
_cell_length_b 13.3274(8)
_cell_length_c 21.6153(12)
_cell_measurement_reflns_used 9925
_cell_measurement_temperature 173(2)
_cell_measurement_theta_max 25.018
_cell_measurement_theta_min 2.343
_cell_volume 15168.5(15)
_computing_structure_refinement 'SHELXL-97 (Sheldrick, 1997)'
_diffrn_ambient_temperature 173(2)
_diffrn_measured_fraction_theta_full 0.997
_diffrn_measured_fraction_theta_max 0.997
_diffrn_radiation_monochromator graphite
_diffrn_radiation_source 'fine-focus sealed tube'
_diffrn_radiation_type MoK\a
_diffrn_radiation_wavelength 0.71073
_diffrn_reflns_av_R_equivalents 0.0306
_diffrn_reflns_av_sigmaI/netI 0.0428
_diffrn_reflns_limit_h_max 57
_diffrn_reflns_limit_h_min -66
_diffrn_reflns_limit_k_max 15
_diffrn_reflns_limit_k_min -15
_diffrn_reflns_limit_l_max 25
_diffrn_reflns_limit_l_min -25
_diffrn_reflns_number 49297
_diffrn_reflns_theta_full 25.02
_diffrn_reflns_theta_max 25.02
_diffrn_reflns_theta_min 1.80
_exptl_absorpt_coefficient_mu 0.261
_exptl_absorpt_correction_T_max 0.9803
_exptl_absorpt_correction_T_min 0.7805
_exptl_absorpt_correction_type multi-scan
_exptl_crystal_colour green
_exptl_crystal_density_diffrn 1.150
_exptl_crystal_density_method 'not measured'
_exptl_crystal_description prism
_exptl_crystal_F_000 5568
_exptl_crystal_size_max 1.00
_exptl_crystal_size_mid 0.70
_exptl_crystal_size_min 0.40
_refine_diff_density_max 0.629
_refine_diff_density_min -0.209
_refine_diff_density_rms 0.047
_refine_ls_abs_structure_details 'Flack H D (1983), Acta Cryst. A39, 876-881'
_refine_ls_abs_structure_Flack 0.001(12)
_refine_ls_extinction_method none
_refine_ls_goodness_of_fit_ref 1.019
_refine_ls_hydrogen_treatment mixed
_refine_ls_matrix_type fullcycle
_refine_ls_number_parameters 1659
_refine_ls_number_reflns 23228
_refine_ls_number_restraints 2
_refine_ls_restrained_S_all 1.019
_refine_ls_R_factor_all 0.0498
_refine_ls_R_factor_gt 0.0409
_refine_ls_shift/su_max 0.017
_refine_ls_shift/su_mean 0.004
_refine_ls_structure_factor_coef Fsqd
_refine_ls_weighting_details 'calc w=1/[\s^2^(Fo^2^)+(0.0718P)^2^+4.8695P] where P=(Fo^2^+2Fc^2^)/3'
_refine_ls_weighting_scheme calc
_refine_ls_wR_factor_gt 0.1090
_refine_ls_wR_factor_ref 0.1154
_reflns_number_gt 20420
_reflns_number_total 23228
_reflns_threshold_expression >2sigma(I)
_cod_data_source_file ja808862w_si_002.cif
_cod_data_source_block ls152_0m
_cod_database_code 4103923

loop_
_symmetry_equiv_pos_as_xyz
'x, y, z'
'x, -y, z+1/2'
'x+1/2, y+1/2, z'
'x+1/2, -y+1/2, z+1/2'

loop_
_atom_site_label
_atom_site_type_symbol
_atom_site_fract_x
_atom_site_fract_y
_atom_site_fract_z
_atom_site_U_iso_or_equiv
_atom_site_adp_type
_atom_site_occupancy
_atom_site_symmetry_multiplicity
_atom_site_calc_flag
_atom_site_refinement_flags
N1 N 0.36162(4) 0.25761(16) 0.41424(11) 0.0279(5) Uani 1 1 d .
N2 N 0.35420(4) 0.37336(16) 0.50610(11) 0.0287(5) Uani 1 1 d .
N3 N 0.38977(5) 0.46957(17) 0.44065(12) 0.0341(5) Uani 1 1 d .
N4 N 0.30574(4) 0.33439(16) 0.36278(11) 0.0289(5) Uani 1 1 d .
N5 N 0.42840(4) 0.33507(17) 0.52679(12) 0.0304(5) Uani 1 1 d .
N6 N 0.34733(4) 0.15596(15) 0.51669(11) 0.0267(5) Uani 1 1 d .
N101 N 0.61228(4) 0.74816(17) 0.50984(11) 0.0284(5) Uani 1 1 d .
N102 N 0.60353(4) 0.62665(17) 0.59811(11) 0.0292(5) Uani 1 1 d .
N103 N 0.64074(5) 0.54103(18) 0.53832(13) 0.0405(6) Uani 1 1 d .
N104 N 0.55826(4) 0.66092(17) 0.45023(11) 0.0286(5) Uani 1 1 d .
N105 N 0.67852(5) 0.68392(18) 0.63596(13) 0.0373(6) Uani 1 1 d .
N106 N 0.59304(5) 0.84526(16) 0.60486(11) 0.0304(5) Uani 1 1 d .
O1 O 0.29905(4) 0.24209(15) 0.43884(10) 0.0360(5) Uani 1 1 d .
O2 O 0.40737(4) 0.41279(14) 0.58072(10) 0.0335(4) Uani 1 1 d .
O3 O 0.38807(4) 0.21031(13) 0.54969(9) 0.0294(4) Uani 1 1 d .
O101 O 0.54750(4) 0.74344(15) 0.52384(10) 0.0354(5) Uani 1 1 d .
O102 O 0.65509(4) 0.60479(15) 0.68270(10) 0.0390(5) Uani 1 1 d .
O103 O 0.63444(4) 0.79957(14) 0.64538(10) 0.0340(4) Uani 1 1 d .
Ti1 Ti 0.336145(12) 0.27852(3) 0.44623(3) 0.02564(11) Uani 1 1 d .
Ti2 Ti 0.386225(12) 0.33139(3) 0.49367(3) 0.02578(11) Uani 1 1 d .
Ti11 Ti 0.585771(12) 0.72075(3) 0.53691(3) 0.02680(11) Uani 1 1 d .
Ti12 Ti 0.636137(12) 0.67712(3) 0.59268(3) 0.02832(11) Uani 1 1 d .
C1 C 0.38450(6) 0.2379(2) 0.40730(15) 0.0339(6) Uani 1 1 d .
H1 H 0.3904 0.1675 0.4196 0.041 Uiso 1 1 calc R
C2 C 0.39121(6) 0.2763(2) 0.35194(16) 0.0401(7) Uani 1 1 d .
C3 C 0.37488(7) 0.3351(3) 0.30335(17) 0.0482(8) Uani 1 1 d .
H3 H 0.3589 0.3532 0.3062 0.058 Uiso 1 1 calc R
C4 C 0.38131(9) 0.3691(3) 0.24953(19) 0.0659(11) Uani 1 1 d .
H4 H 0.3699 0.4095 0.2162 0.079 Uiso 1 1 calc R
C5 C 0.40460(9) 0.3423(3) 0.2463(2) 0.0704(13) Uani 1 1 d .
H5 H 0.4092 0.3645 0.2101 0.084 Uiso 1 1 calc R
C6 C 0.42121(9) 0.2848(3) 0.2940(2) 0.0689(12) Uani 1 1 d .
H6 H 0.4373 0.2679 0.2912 0.083 Uiso 1 1 calc R
C7 C 0.41466(7) 0.2511(3) 0.34637(18) 0.0511(9) Uani 1 1 d .
H7 H 0.4262 0.2102 0.3791 0.061 Uiso 1 1 calc R
C8 C 0.35142(6) 0.4186(2) 0.56463(15) 0.0342(6) Uani 1 1 d .
H8A H 0.3672 0.4076 0.6026 0.041 Uiso 1 1 calc R
H8B H 0.3374 0.3847 0.5744 0.041 Uiso 1 1 calc R
C9 C 0.34599(6) 0.5296(2) 0.55687(14) 0.0354(7) Uani 1 1 d .
C10 C 0.36589(6) 0.5979(2) 0.56944(16) 0.0444(8) Uani 1 1 d .
H10 H 0.3829 0.5738 0.5828 0.053 Uiso 1 1 calc R
C11 C 0.36146(8) 0.7002(3) 0.56294(19) 0.0563(9) Uani 1 1 d .
H11 H 0.3752 0.7459 0.5715 0.068 Uiso 1 1 calc R
C12 C 0.33669(8) 0.7350(3) 0.54381(19) 0.0561(9) Uani 1 1 d .
H12 H 0.3335 0.8052 0.5405 0.067 Uiso 1 1 calc R
C13 C 0.31703(8) 0.6694(3) 0.52983(18) 0.0543(9) Uani 1 1 d .
H13 H 0.3001 0.6941 0.5158 0.065 Uiso 1 1 calc R
C14 C 0.32136(6) 0.5656(2) 0.53582(16) 0.0447(8) Uani 1 1 d .
H14 H 0.3075 0.5203 0.5255 0.054 Uiso 1 1 calc R
C15 C 0.36823(6) 0.5358(2) 0.40470(17) 0.0431(7) Uani 1 1 d .
H15A H 0.3595 0.5582 0.4350 0.052 Uiso 1 1 calc R
H15B H 0.3559 0.4977 0.3684 0.052 Uiso 1 1 calc R
C16 C 0.37727(7) 0.6264(3) 0.3769(2) 0.0562(10) Uani 1 1 d .
C17 C 0.37679(9) 0.6268(4) 0.3123(2) 0.0821(14) Uani 1 1 d .
H17 H 0.3698 0.5713 0.2844 0.099 Uiso 1 1 calc R
C18 C 0.38654(11) 0.7082(5) 0.2882(3) 0.107(2) Uani 1 1 d .
H18 H 0.3870 0.7077 0.2446 0.128 Uiso 1 1 calc R
C19 C 0.39553(11) 0.7893(5) 0.3289(5) 0.119(3) Uani 1 1 d .
H19 H 0.4015 0.8465 0.3123 0.142 Uiso 1 1 calc R
C20 C 0.39612(10) 0.7896(4) 0.3923(4) 0.105(2) Uani 1 1 d .
H20 H 0.4028 0.8459 0.4199 0.126 Uiso 1 1 calc R
C21 C 0.38712(8) 0.7086(3) 0.4164(3) 0.0759(13) Uani 1 1 d .
H21 H 0.3876 0.7088 0.4608 0.091 Uiso 1 1 calc R
C22 C 0.28968(5) 0.27943(19) 0.37984(14) 0.0297(6) Uani 1 1 d .
C23 C 0.26292(6) 0.2517(2) 0.34010(15) 0.0357(7) Uani 1 1 d .
C24 C 0.25271(6) 0.1670(2) 0.35931(17) 0.0446(8) Uani 1 1 d .
H24 H 0.2627 0.1303 0.3970 0.053 Uiso 1 1 calc R
C25 C 0.22839(7) 0.1357(3) 0.3243(2) 0.0578(10) Uani 1 1 d .
H25 H 0.2219 0.0763 0.3370 0.069 Uiso 1 1 calc R
C26 C 0.21340(7) 0.1906(3) 0.2708(2) 0.0592(10) Uani 1 1 d .
H26 H 0.1965 0.1698 0.2469 0.071 Uiso 1 1 calc R
C27 C 0.22318(7) 0.2755(3) 0.25244(19) 0.0528(9) Uani 1 1 d .
H27 H 0.2128 0.3137 0.2159 0.063 Uiso 1 1 calc R
C28 C 0.24785(6) 0.3064(2) 0.28625(17) 0.0438(7) Uani 1 1 d .
H28 H 0.2544 0.3647 0.2726 0.053 Uiso 1 1 calc R
C29 C 0.30234(5) 0.3752(2) 0.29892(14) 0.0339(6) Uani 1 1 d .
C30 C 0.30110(6) 0.4809(2) 0.29284(14) 0.0349(6) Uani 1 1 d .
C31 C 0.29958(7) 0.5217(3) 0.23262(16) 0.0503(8) Uani 1 1 d .
H31 H 0.2987 0.5926 0.2274 0.060 Uiso 1 1 calc R
C32 C 0.29927(8) 0.4629(3) 0.18060(18) 0.0640(11) Uani 1 1 d .
H32 H 0.2978 0.4926 0.1395 0.077 Uiso 1 1 calc R
C33 C 0.30110(8) 0.3596(3) 0.18806(18) 0.0578(9) Uani 1 1 d .
H33 H 0.3014 0.3194 0.1521 0.069 Uiso 1 1 calc R
C34 C 0.30247(6) 0.3133(2) 0.24667(15) 0.0400(7) Uani 1 1 d .
C35 C 0.30114(6) 0.5474(2) 0.35040(15) 0.0371(7) Uani 1 1 d .
H35 H 0.3135 0.5180 0.3915 0.045 Uiso 1 1 calc R
C36 C 0.27525(7) 0.5485(3) 0.3585(2) 0.0552(9) Uani 1 1 d .
H36A H 0.2759 0.5915 0.3959 0.083 Uiso 1 1 calc R
H36B H 0.2706 0.4801 0.3667 0.083 Uiso 1 1 calc R
H36C H 0.2625 0.5746 0.3183 0.083 Uiso 1 1 calc R
C37 C 0.30926(7) 0.6563(2) 0.34530(19) 0.0501(8) Uani 1 1 d .
H37A H 0.3089 0.6943 0.3837 0.075 Uiso 1 1 calc R
H37B H 0.2976 0.6869 0.3051 0.075 Uiso 1 1 calc R
H37C H 0.3265 0.6570 0.3438 0.075 Uiso 1 1 calc R
C38 C 0.30416(7) 0.1988(2) 0.25153(17) 0.0450(8) Uani 1 1 d .
H38 H 0.3051 0.1797 0.2971 0.054 Uiso 1 1 calc R
C39 C 0.28047(7) 0.1492(3) 0.2033(2) 0.0616(10) Uani 1 1 d .
H39A H 0.2653 0.1757 0.2104 0.092 Uiso 1 1 calc R
H39B H 0.2814 0.0765 0.2104 0.092 Uiso 1 1 calc R
H39C H 0.2795 0.1636 0.1580 0.092 Uiso 1 1 calc R
C40 C 0.32777(8) 0.1580(3) 0.2409(2) 0.0647(11) Uani 1 1 d .
H40A H 0.3280 0.0846 0.2444 0.097 Uiso 1 1 calc R
H40B H 0.3429 0.1856 0.2744 0.097 Uiso 1 1 calc R
H40C H 0.3276 0.1774 0.1970 0.097 Uiso 1 1 calc R
C41 C 0.42943(6) 0.3886(2) 0.57853(14) 0.0323(6) Uani 1 1 d .
C42 C 0.45230(6) 0.4259(2) 0.63219(15) 0.0377(7) Uani 1 1 d .
C43 C 0.47707(7) 0.3952(3) 0.64238(17) 0.0562(9) Uani 1 1 d .
H43 H 0.4800 0.3448 0.6148 0.067 Uiso 1 1 calc R
C44 C 0.49736(8) 0.4363(4) 0.69160(19) 0.0704(12) Uani 1 1 d .
H44 H 0.5141 0.4142 0.6975 0.084 Uiso 1 1 calc R
C45 C 0.49351(9) 0.5092(4) 0.7323(2) 0.0746(12) Uani 1 1 d .
H45 H 0.5076 0.5386 0.7656 0.090 Uiso 1 1 calc R
C46 C 0.46917(9) 0.5390(3) 0.7243(2) 0.0798(14) Uani 1 1 d .
H46 H 0.4663 0.5882 0.7528 0.096 Uiso 1 1 calc R
C47 C 0.44883(7) 0.4971(3) 0.67447(19) 0.0603(10) Uani 1 1 d .
H47 H 0.4321 0.5181 0.6694 0.072 Uiso 1 1 calc R
C48 C 0.44923(5) 0.3025(2) 0.50751(15) 0.0346(6) Uani 1 1 d .
C49 C 0.45619(6) 0.2009(2) 0.51574(18) 0.0440(8) Uani 1 1 d .
C50 C 0.47478(6) 0.1668(3) 0.4918(2) 0.0545(9) Uani 1 1 d .
H50 H 0.4797 0.0983 0.4972 0.065 Uiso 1 1 calc R
C51 C 0.48614(7) 0.2309(3) 0.46059(19) 0.0542(9) Uani 1 1 d .
H51 H 0.4986 0.2065 0.4438 0.065 Uiso 1 1 calc R
C52 C 0.47931(6) 0.3314(3) 0.45364(17) 0.0464(8) Uani 1 1 d .
H52 H 0.4873 0.3754 0.4322 0.056 Uiso 1 1 calc R
C53 C 0.46101(6) 0.3691(2) 0.47749(15) 0.0368(7) Uani 1 1 d .
C54 C 0.44430(7) 0.1281(3) 0.5516(2) 0.0673(12) Uani 1 1 d .
H54 H 0.4285 0.1606 0.5534 0.081 Uiso 1 1 calc R
C55 C 0.43652(10) 0.0291(3) 0.5159(3) 0.1038(19) Uani 1 1 d .
H55A H 0.4290 -0.0142 0.5411 0.156 Uiso 1 1 calc R
H55B H 0.4515 -0.0039 0.5116 0.156 Uiso 1 1 calc R
H55C H 0.4240 0.0413 0.4721 0.156 Uiso 1 1 calc R
C56 C 0.46203(10) 0.1135(4) 0.6231(3) 0.0976(18) Uani 1 1 d .
H56A H 0.4542 0.0668 0.6455 0.146 Uiso 1 1 calc R
H56B H 0.4649 0.1782 0.6460 0.146 Uiso 1 1 calc R
H56C H 0.4783 0.0860 0.6234 0.146 Uiso 1 1 calc R
C57 C 0.45482(6) 0.4807(2) 0.46858(16) 0.0423(7) Uani 1 1 d .
H57 H 0.4420 0.4954 0.4900 0.051 Uiso 1 1 calc R
C58 C 0.44314(7) 0.5099(3) 0.39627(19) 0.0584(10) Uani 1 1 d .
H58A H 0.4396 0.5820 0.3928 0.088 Uiso 1 1 calc R
H58B H 0.4273 0.4726 0.3760 0.088 Uiso 1 1 calc R
H58C H 0.4550 0.4938 0.3735 0.088 Uiso 1 1 calc R
C59 C 0.47807(7) 0.5467(3) 0.5021(2) 0.0583(10) Uani 1 1 d .
H59A H 0.4732 0.6176 0.4952 0.087 Uiso 1 1 calc R
H59B H 0.4912 0.5326 0.4830 0.087 Uiso 1 1 calc R
H59C H 0.4847 0.5322 0.5494 0.087 Uiso 1 1 calc R
C60 C 0.37122(5) 0.14931(19) 0.55538(14) 0.0271(6) Uani 1 1 d .
C61 C 0.38196(5) 0.0770(2) 0.61215(14) 0.0317(6) Uani 1 1 d .
C62 C 0.37267(6) -0.0196(2) 0.61536(16) 0.0397(7) Uani 1 1 d .
H62 H 0.3586 -0.0443 0.5799 0.048 Uiso 1 1 calc R
C63 C 0.38401(7) -0.0793(2) 0.67020(17) 0.0476(8) Uani 1 1 d .
H63 H 0.3775 -0.1445 0.6723 0.057 Uiso 1 1 calc R
C64 C 0.40479(7) -0.0451(3) 0.72180(17) 0.0532(9) Uani 1 1 d .
H64 H 0.4124 -0.0862 0.7593 0.064 Uiso 1 1 calc R
C65 C 0.41424(7) 0.0489(3) 0.71821(17) 0.0498(8) Uani 1 1 d .
H65 H 0.4286 0.0722 0.7533 0.060 Uiso 1 1 calc R
C66 C 0.40308(6) 0.1101(2) 0.66418(15) 0.0385(7) Uani 1 1 d .
H66 H 0.4099 0.1750 0.6626 0.046 Uiso 1 1 calc R
C67 C 0.32821(5) 0.08754(19) 0.52221(14) 0.0292(6) Uani 1 1 d .
C68 C 0.31795(6) 0.01793(19) 0.47126(14) 0.0322(6) Uani 1 1 d .
C69 C 0.29892(6) -0.0468(2) 0.47517(15) 0.0385(7) Uani 1 1 d .
H69 H 0.2917 -0.0946 0.4413 0.046 Uiso 1 1 calc R
C70 C 0.29048(6) -0.0417(2) 0.52785(16) 0.0423(7) Uani 1 1 d .
H70 H 0.2780 -0.0877 0.5309 0.051 Uiso 1 1 calc R
C71 C 0.29999(6) 0.0295(2) 0.57612(16) 0.0375(7) Uani 1 1 d .
H71 H 0.2935 0.0332 0.6114 0.045 Uiso 1 1 calc R
C72 C 0.31886(5) 0.09650(19) 0.57452(14) 0.0292(6) Uani 1 1 d .
C73 C 0.32751(7) 0.0124(2) 0.41328(16) 0.0426(7) Uani 1 1 d .
H73 H 0.3307 0.0829 0.4023 0.051 Uiso 1 1 calc R
C74 C 0.30790(8) -0.0327(3) 0.35110(17) 0.0571(10) Uani 1 1 d .
H74A H 0.3149 -0.0338 0.3154 0.086 Uiso 1 1 calc R
H74B H 0.2924 0.0083 0.3378 0.086 Uiso 1 1 calc R
H74C H 0.3038 -0.1012 0.3604 0.086 Uiso 1 1 calc R
C75 C 0.35289(8) -0.0439(3) 0.4310(2) 0.0630(10) Uani 1 1 d .
H75A H 0.3584 -0.0454 0.3926 0.094 Uiso 1 1 calc R
H75B H 0.3507 -0.1127 0.4442 0.094 Uiso 1 1 calc R
H75C H 0.3657 -0.0095 0.4675 0.094 Uiso 1 1 calc R
C76 C 0.32760(6) 0.1767(2) 0.62723(15) 0.0349(7) Uani 1 1 d .
H76 H 0.3429 0.2100 0.6227 0.042 Uiso 1 1 calc R
C77 C 0.30695(7) 0.2561(3) 0.6159(2) 0.0527(9) Uani 1 1 d .
H77A H 0.3127 0.3078 0.6500 0.079 Uiso 1 1 calc R
H77B H 0.2914 0.2246 0.6178 0.079 Uiso 1 1 calc R
H77C H 0.3035 0.2868 0.5725 0.079 Uiso 1 1 calc R
C78 C 0.33517(8) 0.1341(3) 0.69702(18) 0.0578(10) Uani 1 1 d .
H78A H 0.3407 0.1888 0.7291 0.087 Uiso 1 1 calc R
H78B H 0.3491 0.0860 0.7041 0.087 Uiso 1 1 calc R
H78C H 0.3205 0.1001 0.7026 0.087 Uiso 1 1 calc R
C101 C 0.63555(5) 0.7690(2) 0.50626(14) 0.0321(6) Uani 1 1 d .
H101 H 0.6411 0.8400 0.5177 0.039 Uiso 1 1 calc R
C102 C 0.64405(5) 0.7265(2) 0.45443(15) 0.0368(7) Uani 1 1 d .
C103 C 0.62862(6) 0.6628(3) 0.40559(16) 0.0462(8) Uani 1 1 d .
H103 H 0.6122 0.6457 0.4056 0.055 Uiso 1 1 calc R
C104 C 0.63709(8) 0.6238(3) 0.35653(18) 0.0612(10) Uani 1 1 d .
H104 H 0.6262 0.5813 0.3235 0.073 Uiso 1 1 calc R
C105 C 0.66076(9) 0.6457(4) 0.3553(2) 0.0704(12) Uani 1 1 d .
H105 H 0.6665 0.6179 0.3225 0.084 Uiso 1 1 calc R
C106 C 0.67611(8) 0.7096(3) 0.4030(2) 0.0640(11) Uani 1 1 d .
H106 H 0.6925 0.7261 0.4025 0.077 Uiso 1 1 calc R
C107 C 0.66799(6) 0.7501(3) 0.45189(18) 0.0489(8) Uani 1 1 d .
H107 H 0.6788 0.7942 0.4838 0.059 Uiso 1 1 calc R
C108 C 0.60021(7) 0.5710(2) 0.65279(15) 0.0447(8) Uani 1 1 d .
H10A H 0.5922 0.6159 0.6764 0.054 Uiso 1 1 calc R
H10B H 0.6172 0.5524 0.6840 0.054 Uiso 1 1 calc R
C109 C 0.58446(7) 0.4775(2) 0.63332(14) 0.0399(7) Uani 1 1 d .
C110 C 0.59322(9) 0.3811(3) 0.64614(19) 0.0684(12) Uani 1 1 d .
H110 H 0.6109 0.3700 0.6674 0.082 Uiso 1 1 calc R
C111 C 0.57622(11) 0.2956(3) 0.6282(2) 0.0708(12) Uani 1 1 d .
H111 H 0.5822 0.2285 0.6363 0.085 Uiso 1 1 calc R
C112 C 0.55088(11) 0.3178(3) 0.5985(2) 0.0738(13) Uani 1 1 d .
H112 H 0.5393 0.2631 0.5869 0.089 Uiso 1 1 calc R
C113 C 0.54117(9) 0.4098(3) 0.5847(2) 0.0676(11) Uani 1 1 d .
H113 H 0.5234 0.4201 0.5641 0.081 Uiso 1 1 calc R
C114 C 0.55772(7) 0.4890(3) 0.60135(16) 0.0534(9) Uani 1 1 d .
H114 H 0.5511 0.5549 0.5911 0.064 Uiso 1 1 calc R
C115 C 0.64856(8) 0.4456(3) 0.5727(2) 0.0574(9) Uani 1 1 d .
H11A H 0.6370 0.4303 0.5972 0.069 Uiso 1 1 calc R
H11B H 0.6658 0.4540 0.6056 0.069 Uiso 1 1 calc R
C116 C 0.64884(7) 0.3569(3) 0.5299(2) 0.0589(10) Uani 1 1 d .
C117 C 0.64920(9) 0.2629(3) 0.5554(3) 0.0865(15) Uani 1 1 d .
H117 H 0.6496 0.2551 0.5994 0.104 Uiso 1 1 calc R
C118 C 0.64895(11) 0.1792(4) 0.5177(4) 0.107(2) Uani 1 1 d .
H118 H 0.6496 0.1145 0.5366 0.128 Uiso 1 1 calc R
C119 C 0.64788(13) 0.1871(5) 0.4546(5) 0.119(2) Uani 1 1 d .
H119 H 0.6475 0.1285 0.4292 0.143 Uiso 1 1 calc R
C120 C 0.64741(11) 0.2795(4) 0.4276(3) 0.105(2) Uani 1 1 d .
H120 H 0.6466 0.2852 0.3832 0.126 Uiso 1 1 calc R
C121 C 0.64806(10) 0.3661(3) 0.4645(3) 0.0832(14) Uani 1 1 d .
H121 H 0.6480 0.4305 0.4456 0.100 Uiso 1 1 calc R
C122 C 0.54019(5) 0.7075(2) 0.46473(14) 0.0301(6) Uani 1 1 d .
C123 C 0.51322(5) 0.7249(2) 0.42137(15) 0.0350(7) Uani 1 1 d .
C124 C 0.49964(7) 0.7965(3) 0.4414(2) 0.0600(10) Uani 1 1 d .
H124 H 0.5074 0.8331 0.4810 0.072 Uiso 1 1 calc R
C125 C 0.47452(8) 0.8140(3) 0.4029(3) 0.0805(14) Uani 1 1 d .
H125 H 0.4649 0.8620 0.4169 0.097 Uiso 1 1 calc R
C126 C 0.46332(8) 0.7633(3) 0.3448(2) 0.0705(12) Uani 1 1 d .
H126 H 0.4462 0.7775 0.3184 0.085 Uiso 1 1 calc R
C127 C 0.47660(6) 0.6931(3) 0.32523(19) 0.0565(10) Uani 1 1 d .
H127 H 0.4688 0.6574 0.2853 0.068 Uiso 1 1 calc R
C128 C 0.50169(6) 0.6732(2) 0.36332(16) 0.0436(8) Uani 1 1 d .
H128 H 0.5109 0.6237 0.3494 0.052 Uiso 1 1 calc R
C129 C 0.55884(5) 0.6237(2) 0.38896(13) 0.0307(6) Uani 1 1 d .
C130 C 0.55924(6) 0.6889(2) 0.33845(15) 0.0397(7) Uani 1 1 d .
C131 C 0.56329(7) 0.6482(3) 0.28378(15) 0.0546(10) Uani 1 1 d .
H131 H 0.5634 0.6911 0.2488 0.066 Uiso 1 1 calc R
C132 C 0.56716(7) 0.5460(3) 0.27916(17) 0.0609(11) Uani 1 1 d .
H132 H 0.5703 0.5197 0.2418 0.073 Uiso 1 1 calc R
C133 C 0.56648(7) 0.4831(3) 0.32889(17) 0.0545(9) Uani 1 1 d .
H133 H 0.5690 0.4132 0.3253 0.065 Uiso 1 1 calc R
C134 C 0.56210(6) 0.5195(2) 0.38444(14) 0.0390(7) Uani 1 1 d .
C135 C 0.55603(6) 0.8014(3) 0.34074(17) 0.0498(8) Uani 1 1 d .
H135 H 0.5528 0.8173 0.3823 0.060 Uiso 1 1 calc R
C136 C 0.53328(8) 0.8391(4) 0.2834(2) 0.0823(14) Uani 1 1 d .
H13D H 0.5319 0.9121 0.2865 0.123 Uiso 1 1 calc R
H13E H 0.5177 0.8075 0.2850 0.123 Uiso 1 1 calc R
H13F H 0.5356 0.8220 0.2417 0.123 Uiso 1 1 calc R
C137 C 0.58028(7) 0.8568(3) 0.3433(2) 0.0623(10) Uani 1 1 d .
H13A H 0.5776 0.9293 0.3445 0.094 Uiso 1 1 calc R
H13B H 0.5845 0.8400 0.3041 0.094 Uiso 1 1 calc R
H13C H 0.5943 0.8365 0.3829 0.094 Uiso 1 1 calc R
C138 C 0.56055(7) 0.4472(2) 0.43685(15) 0.0439(8) Uani 1 1 d .
H138 H 0.5631 0.4878 0.4776 0.053 Uiso 1 1 calc R
C139 C 0.53503(9) 0.4038(6) 0.4181(3) 0.171(4) Uani 1 1 d .
H13G H 0.5224 0.4578 0.4067 0.257 Uiso 1 1 calc R
H13H H 0.5335 0.3651 0.4551 0.257 Uiso 1 1 calc R
H13I H 0.5321 0.3596 0.3800 0.257 Uiso 1 1 calc R
C140 C 0.57960(10) 0.3674(5) 0.4550(3) 0.119(2) Uani 1 1 d .
H14A H 0.5966 0.3969 0.4669 0.179 Uiso 1 1 calc R
H14B H 0.5767 0.3217 0.4176 0.179 Uiso 1 1 calc R
H14C H 0.5782 0.3301 0.4927 0.179 Uiso 1 1 calc R
C141 C 0.67683(6) 0.6445(2) 0.68970(15) 0.0366(7) Uani 1 1 d .
C142 C 0.69611(6) 0.6447(2) 0.75788(16) 0.0454(8) Uani 1 1 d .
C143 C 0.72206(7) 0.6582(3) 0.7724(2) 0.0623(10) Uani 1 1 d .
H143 H 0.7288 0.6665 0.7380 0.075 Uiso 1 1 calc R
C144 C 0.73808(9) 0.6596(4) 0.8380(2) 0.0784(13) Uani 1 1 d .
H144 H 0.7558 0.6692 0.8479 0.094 Uiso 1 1 calc R
C145 C 0.72894(10) 0.6475(4) 0.8874(2) 0.0951(17) Uani 1 1 d .
H145 H 0.7401 0.6473 0.9318 0.114 Uiso 1 1 calc R
C146 C 0.70357(10) 0.6356(5) 0.8732(2) 0.104(2) Uani 1 1 d .
H146 H 0.6969 0.6303 0.9081 0.125 Uiso 1 1 calc R
C147 C 0.68742(8) 0.6313(4) 0.80894(18) 0.0712(12) Uani 1 1 d .
H147 H 0.6699 0.6187 0.7999 0.085 Uiso 1 1 calc R
C148 C 0.70076(6) 0.7325(2) 0.63174(16) 0.0426(7) Uani 1 1 d .
C149 C 0.70666(6) 0.8315(3) 0.65355(18) 0.0501(8) Uani 1 1 d .
C150 C 0.72840(7) 0.8748(3) 0.6470(2) 0.0703(12) Uani 1 1 d .
H150 H 0.7328 0.9419 0.6613 0.084 Uiso 1 1 calc R
C151 C 0.74361(8) 0.8222(3) 0.6201(3) 0.0797(13) Uani 1 1 d .
H151 H 0.7585 0.8523 0.6169 0.096 Uiso 1 1 calc R
C152 C 0.73722(7) 0.7270(3) 0.5983(2) 0.0694(11) Uani 1 1 d .
H152 H 0.7477 0.6921 0.5790 0.083 Uiso 1 1 calc R
C153 C 0.71600(6) 0.6787(3) 0.60307(19) 0.0531(9) Uani 1 1 d .
C154 C 0.71008(7) 0.5713(3) 0.5803(2) 0.0640(11) Uani 1 1 d .
H154 H 0.6912 0.5655 0.5621 0.077 Uiso 1 1 calc R
C155 C 0.71977(10) 0.5400(4) 0.5253(3) 0.0915(15) Uani 1 1 d .
H15L H 0.7151 0.4700 0.5134 0.137 Uiso 1 1 calc R
H15M H 0.7383 0.5470 0.5406 0.137 Uiso 1 1 calc R
H15N H 0.7121 0.5830 0.4868 0.137 Uiso 1 1 calc R
C156 C 0.71923(10) 0.4965(4) 0.6364(3) 0.0914(15) Uani 1 1 d .
H15I H 0.7149 0.4284 0.6191 0.137 Uiso 1 1 calc R
H15J H 0.7110 0.5104 0.6688 0.137 Uiso 1 1 calc R
H15K H 0.7377 0.5024 0.6576 0.137 Uiso 1 1 calc R
C157 C 0.69085(6) 0.8935(3) 0.68437(19) 0.0540(9) Uani 1 1 d .
H157 H 0.6771 0.8490 0.6884 0.065 Uiso 1 1 calc R
C158 C 0.67816(8) 0.9802(3) 0.6397(2) 0.0699(11) Uani 1 1 d .
H15C H 0.6686 0.9546 0.5956 0.105 Uiso 1 1 calc R
H15D H 0.6911 1.0275 0.6369 0.105 Uiso 1 1 calc R
H15E H 0.6665 1.0146 0.6577 0.105 Uiso 1 1 calc R
C159 C 0.70612(8) 0.9314(3) 0.7536(2) 0.0739(12) Uani 1 1 d .
H15F H 0.6950 0.9704 0.7709 0.111 Uiso 1 1 calc R
H15G H 0.7201 0.9741 0.7515 0.111 Uiso 1 1 calc R
H15H H 0.7131 0.8741 0.7826 0.111 Uiso 1 1 calc R
C160 C 0.61622(5) 0.8571(2) 0.64679(14) 0.0319(6) Uani 1 1 d .
C161 C 0.62426(6) 0.9323(2) 0.70198(16) 0.0434(8) Uani 1 1 d .
C162 C 0.61557(7) 1.0318(3) 0.6959(2) 0.0580(10) Uani 1 1 d .
H162 H 0.6033 1.0540 0.6558 0.070 Uiso 1 1 calc R
C163 C 0.62476(9) 1.0971(4) 0.7479(3) 0.0803(14) Uani 1 1 d .
H163 H 0.6188 1.1644 0.7433 0.096 Uiso 1 1 calc R
C164 C 0.64194(11) 1.0674(4) 0.8047(3) 0.0971(19) Uani 1 1 d .
H164 H 0.6479 1.1138 0.8401 0.117 Uiso 1 1 calc R
C165 C 0.65129(9) 0.9700(4) 0.8131(2) 0.0835(15) Uani 1 1 d .
H165 H 0.6636 0.9495 0.8537 0.100 Uiso 1 1 calc R
C166 C 0.64217(7) 0.9026(3) 0.76018(17) 0.0597(10) Uani 1 1 d .
H166 H 0.6485 0.8358 0.7648 0.072 Uiso 1 1 calc R
C167 C 0.57282(6) 0.9081(2) 0.60912(15) 0.0342(6) Uani 1 1 d .
C168 C 0.56194(6) 0.9773(2) 0.55819(16) 0.0385(7) Uani 1 1 d .
C169 C 0.54284(6) 1.0399(2) 0.56355(18) 0.0496(8) Uani 1 1 d .
H169 H 0.5353 1.0875 0.5297 0.059 Uiso 1 1 calc R
C170 C 0.53464(7) 1.0346(3) 0.6163(2) 0.0558(9) Uani 1 1 d .
H170 H 0.5222 1.0801 0.6200 0.067 Uiso 1 1 calc R
C171 C 0.54467(7) 0.9626(2) 0.66402(19) 0.0516(9) Uani 1 1 d .
H171 H 0.5385 0.9574 0.6997 0.062 Uiso 1 1 calc R
C172 C 0.56358(6) 0.8975(2) 0.66118(16) 0.0396(7) Uani 1 1 d .
C173 C 0.57036(7) 0.9838(2) 0.49862(17) 0.0490(8) Uani 1 1 d .
H173 H 0.5739 0.9136 0.4877 0.059 Uiso 1 1 calc R
C174 C 0.54995(9) 1.0259(3) 0.4377(2) 0.0751(13) Uani 1 1 d .
H17G H 0.5564 1.0277 0.4009 0.113 Uiso 1 1 calc R
H17H H 0.5455 1.0940 0.4469 0.113 Uiso 1 1 calc R
H17I H 0.5348 0.9831 0.4260 0.113 Uiso 1 1 calc R
C175 C 0.59548(8) 1.0430(3) 0.5143(2) 0.0739(12) Uani 1 1 d .
H17D H 0.6004 1.0455 0.4750 0.111 Uiso 1 1 calc R
H17E H 0.6089 1.0097 0.5502 0.111 Uiso 1 1 calc R
H17F H 0.5931 1.1115 0.5278 0.111 Uiso 1 1 calc R
C176 C 0.57184(7) 0.8135(2) 0.71114(17) 0.0485(8) Uani 1 1 d .
H176 H 0.5870 0.7807 0.7057 0.058 Uiso 1 1 calc R
C177 C 0.57939(9) 0.8491(3) 0.78277(19) 0.0699(12) Uani 1 1 d .
H17A H 0.5929 0.8994 0.7915 0.105 Uiso 1 1 calc R
H17B H 0.5855 0.7919 0.8125 0.105 Uiso 1 1 calc R
H17C H 0.5646 0.8789 0.7901 0.105 Uiso 1 1 calc R
C178 C 0.55080(8) 0.7350(3) 0.6960(2) 0.0618(10) Uani 1 1 d .
H17J H 0.5561 0.6803 0.7282 0.093 Uiso 1 1 calc R
H17K H 0.5475 0.7082 0.6516 0.093 Uiso 1 1 calc R
H17L H 0.5353 0.7660 0.6985 0.093 Uiso 1 1 calc R
C901 C 0.43864(16) 0.2618(6) 0.0724(4) 0.145(3) Uiso 1 1 d .
C902 C 0.46420(16) 0.2269(6) 0.1180(4) 0.143(3) Uiso 1 1 d .
C903 C 0.46095(12) 0.1826(5) 0.1785(3) 0.1036(17) Uiso 1 1 d .
C904 C 0.48659(18) 0.1529(7) 0.2308(5) 0.163(3) Uiso 1 1 d .
C905 C 0.48425(19) 0.0956(8) 0.2898(5) 0.170(3) Uiso 1 1 d .
C906 C 0.7214(3) 0.0717(12) 0.4933(7) 0.232(6) Uiso 1 1 d .
C907 C 0.7236(2) 0.2019(8) 0.5700(6) 0.189(4) Uiso 1 1 d .
C908 C 0.72588(19) -0.0623(8) 0.4382(5) 0.174(3) Uiso 1 1 d .
C909 C 0.7339(3) 0.1738(13) 0.5322(8) 0.257(6) Uiso 1 1 d .
C910 C 0.7370(4) 0.0328(16) 0.4855(10) 0.309(9) Uiso 1 1 d .
H200 H 0.3981(6) 0.508(3) 0.4730(17) 0.054(10) Uiso 1 1 d .
H201 H 0.3997(8) 0.453(3) 0.417(2) 0.084(13) Uiso 1 1 d .
H202 H 0.6225(7) 0.540(3) 0.4986(18) 0.062(10) Uiso 1 1 d .
H203 H 0.6508(6) 0.562(2) 0.5202(16) 0.046(9) Uiso 1 1 d .

loop_
_atom_site_aniso_label
_atom_site_aniso_U_11
_atom_site_aniso_U_22
_atom_site_aniso_U_33
_atom_site_aniso_U_23
_atom_site_aniso_U_13
_atom_site_aniso_U_12
N1 0.0300(13) 0.0263(11) 0.0273(12) -0.0015(9) 0.0097(10) -0.0040(9)
N2 0.0303(13) 0.0238(11) 0.0334(13) -0.0001(9) 0.0127(10) 0.0017(9)
N3 0.0330(14) 0.0327(13) 0.0367(14) 0.0025(10) 0.0122(11) -0.0013(10)
N4 0.0281(13) 0.0292(12) 0.0288(12) 0.0027(9) 0.0090(10) 0.0028(9)
N5 0.0247(13) 0.0319(12) 0.0351(14) -0.0008(10) 0.0108(11) -0.0032(9)
N6 0.0293(13) 0.0218(11) 0.0310(12) 0.0028(9) 0.0131(10) 0.0012(9)
N101 0.0244(12) 0.0306(12) 0.0279(13) 0.0014(10) 0.0061(10) 0.0020(9)
N102 0.0305(13) 0.0317(12) 0.0252(12) -0.0022(9) 0.0091(10) -0.0039(9)
N103 0.0457(16) 0.0354(14) 0.0469(16) -0.0024(11) 0.0243(13) 0.0006(11)
N104 0.0231(12) 0.0382(13) 0.0222(12) 0.0013(9) 0.0050(9) 0.0002(9)
N105 0.0273(13) 0.0379(14) 0.0405(15) 0.0063(11) 0.0037(11) 0.0033(10)
N106 0.0336(13) 0.0274(12) 0.0310(13) -0.0023(9) 0.0123(11) -0.0010(10)
O1 0.0286(11) 0.0395(11) 0.0410(12) 0.0099(9) 0.0133(9) 0.0000(8)
O2 0.0311(11) 0.0360(11) 0.0337(11) -0.0017(8) 0.0116(9) 0.0003(8)
O3 0.0258(10) 0.0291(10) 0.0349(11) 0.0056(8) 0.0125(9) 0.0012(8)
O101 0.0299(11) 0.0415(11) 0.0375(12) -0.0078(9) 0.0151(9) -0.0021(9)
O102 0.0371(12) 0.0370(11) 0.0382(12) 0.0070(9) 0.0070(10) 0.0024(9)
O103 0.0310(11) 0.0352(10) 0.0311(11) -0.0048(8) 0.0046(9) 0.0006(8)
Ti1 0.0251(3) 0.0233(2) 0.0292(3) 0.00210(19) 0.0101(2) 0.00063(18)
Ti2 0.0265(3) 0.0225(2) 0.0306(3) 0.00049(19) 0.0128(2) -0.00109(18)
Ti11 0.0245(3) 0.0306(3) 0.0257(3) -0.0021(2) 0.0092(2) -0.00104(19)
Ti12 0.0258(3) 0.0284(3) 0.0287(3) 0.0017(2) 0.0068(2) 0.0000(2)
C1 0.0327(16) 0.0338(15) 0.0381(17) -0.0091(12) 0.0159(13) -0.0026(12)
C2 0.0479(19) 0.0379(17) 0.0413(18) -0.0150(14) 0.0241(16) -0.0160(14)
C3 0.058(2) 0.0503(19) 0.0430(19) -0.0089(15) 0.0262(17) -0.0144(16)
C4 0.093(3) 0.068(2) 0.044(2) -0.0058(18) 0.032(2) -0.029(2)
C5 0.088(3) 0.090(3) 0.054(3) -0.025(2) 0.050(3) -0.045(3)
C6 0.070(3) 0.090(3) 0.063(3) -0.037(2) 0.043(2) -0.034(2)
C7 0.052(2) 0.059(2) 0.053(2) -0.0285(17) 0.0336(18) -0.0204(17)
C8 0.0372(17) 0.0367(15) 0.0342(16) -0.0005(12) 0.0193(13) 0.0020(12)
C9 0.0468(19) 0.0353(15) 0.0290(15) -0.0003(12) 0.0193(14) 0.0034(13)
C10 0.0449(19) 0.0396(17) 0.050(2) -0.0086(14) 0.0179(16) 0.0001(14)
C11 0.074(3) 0.0365(18) 0.065(2) -0.0086(16) 0.032(2) -0.0084(17)
C12 0.077(3) 0.0360(18) 0.054(2) -0.0029(15) 0.022(2) 0.0127(18)
C13 0.064(2) 0.047(2) 0.053(2) 0.0008(16) 0.0216(19) 0.0197(17)
C14 0.046(2) 0.0476(19) 0.0415(18) -0.0022(14) 0.0164(16) 0.0073(15)
C15 0.0369(18) 0.0437(17) 0.049(2) 0.0084(14) 0.0160(15) 0.0008(13)
C16 0.047(2) 0.057(2) 0.074(3) 0.0309(19) 0.033(2) 0.0206(17)
C17 0.080(3) 0.096(3) 0.078(3) 0.049(3) 0.038(3) 0.026(3)
C18 0.095(4) 0.120(5) 0.129(5) 0.090(4) 0.069(4) 0.053(4)
C19 0.083(4) 0.101(5) 0.205(8) 0.093(5) 0.091(5) 0.044(4)
C20 0.084(4) 0.063(3) 0.189(7) 0.034(3) 0.073(4) 0.004(2)
C21 0.072(3) 0.048(2) 0.120(4) 0.010(2) 0.048(3) -0.004(2)
C22 0.0270(15) 0.0267(14) 0.0343(16) 0.0037(11) 0.0090(13) 0.0044(11)
C23 0.0299(16) 0.0356(15) 0.0415(17) -0.0011(13) 0.0121(14) 0.0034(12)
C24 0.0375(18) 0.0432(18) 0.054(2) 0.0033(15) 0.0165(16) -0.0051(14)
C25 0.045(2) 0.053(2) 0.073(3) 0.0025(19) 0.0176(19) -0.0150(17)
C26 0.034(2) 0.074(3) 0.069(3) -0.013(2) 0.0173(19) -0.0108(18)
C27 0.0357(19) 0.059(2) 0.055(2) 0.0034(17) 0.0042(16) 0.0032(16)
C28 0.0349(18) 0.0434(18) 0.050(2) 0.0057(15) 0.0102(15) 0.0008(14)
C29 0.0285(15) 0.0379(16) 0.0340(16) 0.0037(12) 0.0089(13) -0.0004(12)
C30 0.0322(16) 0.0370(16) 0.0321(16) 0.0032(12) 0.0067(13) -0.0008(12)
C31 0.062(2) 0.0452(19) 0.043(2) 0.0116(15) 0.0172(17) 0.0010(16)
C32 0.091(3) 0.066(3) 0.034(2) 0.0146(17) 0.021(2) 0.003(2)
C33 0.077(3) 0.058(2) 0.038(2) -0.0063(16) 0.0201(19) -0.0004(19)
C34 0.0396(18) 0.0467(18) 0.0311(16) -0.0017(13) 0.0089(14) -0.0023(14)
C35 0.0354(17) 0.0346(16) 0.0394(17) 0.0055(12) 0.0103(14) 0.0054(12)
C36 0.048(2) 0.048(2) 0.072(2) -0.0080(17) 0.0243(19) -0.0032(15)
C37 0.051(2) 0.0353(17) 0.061(2) 0.0053(15) 0.0164(18) 0.0010(15)
C38 0.054(2) 0.0414(17) 0.0401(18) -0.0068(14) 0.0166(16) 0.0005(15)
C39 0.056(2) 0.053(2) 0.071(3) -0.0215(19) 0.016(2) -0.0077(17)
C40 0.058(2) 0.051(2) 0.085(3) -0.018(2) 0.025(2) -0.0037(18)
C41 0.0323(16) 0.0309(14) 0.0340(16) 0.0076(12) 0.0117(13) 0.0018(12)
C42 0.0380(18) 0.0403(17) 0.0306(16) 0.0066(13) 0.0065(13) -0.0007(13)
C43 0.0360(19) 0.090(3) 0.0377(19) -0.0015(18) 0.0062(15) -0.0040(18)
C44 0.043(2) 0.112(4) 0.046(2) 0.008(2) 0.0020(18) -0.001(2)
C45 0.064(3) 0.087(3) 0.047(2) -0.001(2) -0.014(2) -0.010(2)
C46 0.071(3) 0.076(3) 0.062(3) -0.022(2) -0.015(2) 0.014(2)
C47 0.052(2) 0.056(2) 0.056(2) -0.0096(17) -0.0044(18) 0.0140(17)
C48 0.0250(15) 0.0405(16) 0.0371(17) -0.0067(12) 0.0093(13) 0.0001(12)
C49 0.0339(17) 0.0374(16) 0.062(2) 0.0019(14) 0.0188(16) 0.0011(13)
C50 0.0379(19) 0.0377(18) 0.091(3) -0.0066(17) 0.0259(19) 0.0051(14)
C51 0.0387(19) 0.065(2) 0.066(2) -0.0109(18) 0.0278(18) 0.0040(16)
C52 0.0352(18) 0.056(2) 0.054(2) -0.0043(16) 0.0232(16) -0.0038(15)
C53 0.0318(16) 0.0409(16) 0.0403(17) -0.0038(13) 0.0157(14) -0.0037(12)
C54 0.043(2) 0.045(2) 0.125(4) 0.023(2) 0.043(2) 0.0129(16)
C55 0.089(4) 0.045(2) 0.176(6) 0.021(3) 0.043(4) -0.011(2)
C56 0.088(4) 0.112(4) 0.113(4) 0.057(3) 0.060(3) 0.022(3)
C57 0.0384(18) 0.0427(17) 0.053(2) -0.0006(14) 0.0245(15) -0.0059(14)
C58 0.061(2) 0.057(2) 0.067(3) 0.0162(18) 0.035(2) 0.0018(17)
C59 0.053(2) 0.045(2) 0.082(3) -0.0040(18) 0.030(2) -0.0154(16)
C60 0.0277(15) 0.0234(13) 0.0330(15) -0.0003(11) 0.0141(12) 0.0016(11)
C61 0.0319(16) 0.0305(14) 0.0357(16) 0.0046(12) 0.0156(13) 0.0069(11)
C62 0.0393(18) 0.0317(16) 0.0480(19) 0.0087(13) 0.0150(15) 0.0069(13)
C63 0.056(2) 0.0345(16) 0.055(2) 0.0147(15) 0.0215(18) 0.0051(14)
C64 0.064(2) 0.054(2) 0.0382(19) 0.0161(15) 0.0137(18) 0.0185(18)
C65 0.051(2) 0.055(2) 0.0374(19) 0.0026(15) 0.0070(16) 0.0038(16)
C66 0.0402(18) 0.0386(16) 0.0362(17) 0.0009(13) 0.0126(14) 0.0015(13)
C67 0.0258(14) 0.0233(13) 0.0369(16) 0.0060(11) 0.0089(12) 0.0001(11)
C68 0.0364(16) 0.0252(14) 0.0324(16) 0.0024(11) 0.0084(13) -0.0005(11)
C69 0.0376(17) 0.0312(15) 0.0414(18) -0.0028(12) 0.0066(14) -0.0084(12)
C70 0.0352(17) 0.0357(16) 0.052(2) 0.0041(14) 0.0101(15) -0.0113(13)
C71 0.0318(16) 0.0378(16) 0.0447(18) 0.0047(13) 0.0155(14) -0.0039(12)
C72 0.0236(14) 0.0272(13) 0.0348(15) 0.0052(11) 0.0076(12) 0.0012(11)
C73 0.058(2) 0.0310(15) 0.0440(19) -0.0012(13) 0.0242(16) -0.0042(14)
C74 0.085(3) 0.046(2) 0.043(2) -0.0112(15) 0.027(2) -0.0134(18)
C75 0.068(3) 0.068(2) 0.064(3) -0.0033(19) 0.038(2) 0.0121(19)
C76 0.0341(16) 0.0353(15) 0.0419(17) -0.0037(12) 0.0214(14) -0.0084(12)
C77 0.045(2) 0.0466(19) 0.080(3) -0.0139(17) 0.0387(19) -0.0050(15)
C78 0.068(3) 0.060(2) 0.046(2) -0.0052(17) 0.0209(19) -0.0215(18)
C101 0.0263(15) 0.0363(15) 0.0339(16) 0.0091(12) 0.0104(12) 0.0004(11)
C102 0.0263(15) 0.0460(17) 0.0402(17) 0.0135(14) 0.0140(13) 0.0049(12)
C103 0.0416(19) 0.061(2) 0.0413(19) 0.0077(15) 0.0210(16) 0.0051(15)
C104 0.069(3) 0.079(3) 0.043(2) 0.0028(18) 0.028(2) 0.010(2)
C105 0.069(3) 0.093(3) 0.067(3) 0.019(2) 0.047(2) 0.028(2)
C106 0.043(2) 0.087(3) 0.076(3) 0.031(2) 0.038(2) 0.018(2)
C107 0.0360(18) 0.058(2) 0.056(2) 0.0205(16) 0.0204(16) 0.0060(15)
C108 0.054(2) 0.0539(19) 0.0279(16) -0.0041(14) 0.0164(15) -0.0169(16)
C109 0.067(2) 0.0346(16) 0.0281(15) 0.0043(12) 0.0285(16) 0.0071(14)
C110 0.099(3) 0.063(2) 0.053(2) 0.0119(19) 0.039(2) 0.023(2)
C111 0.116(4) 0.051(2) 0.056(2) -0.0070(18) 0.042(3) -0.024(2)
C112 0.113(4) 0.060(3) 0.053(3) -0.002(2) 0.033(3) -0.007(2)
C113 0.066(3) 0.079(3) 0.055(2) -0.003(2) 0.018(2) -0.020(2)
C114 0.053(2) 0.074(2) 0.0355(18) -0.0077(16) 0.0181(17) -0.0153(18)
C115 0.062(2) 0.046(2) 0.070(3) 0.0060(17) 0.031(2) 0.0024(17)
C116 0.043(2) 0.043(2) 0.095(3) -0.0088(19) 0.029(2) 0.0029(15)
C117 0.070(3) 0.050(3) 0.124(4) -0.004(2) 0.014(3) -0.004(2)
C118 0.096(4) 0.041(3) 0.162(6) -0.011(3) 0.017(4) 0.006(2)
C119 0.115(5) 0.063(4) 0.185(7) -0.053(4) 0.058(5) 0.001(3)
C120 0.116(5) 0.095(4) 0.128(5) -0.052(4) 0.071(4) -0.012(3)
C121 0.096(4) 0.058(3) 0.117(4) -0.015(3) 0.065(3) -0.002(2)
C122 0.0303(15) 0.0294(14) 0.0327(15) 0.0023(11) 0.0135(12) -0.0031(11)
C123 0.0251(15) 0.0362(16) 0.0456(18) 0.0090(13) 0.0146(13) 0.0011(12)
C124 0.039(2) 0.058(2) 0.081(3) -0.0004(19) 0.0171(19) 0.0103(16)
C125 0.047(2) 0.070(3) 0.127(4) 0.015(3) 0.033(3) 0.029(2)
C126 0.035(2) 0.067(3) 0.094(3) 0.021(2) 0.002(2) 0.0064(19)
C127 0.0323(19) 0.069(2) 0.058(2) 0.0175(18) 0.0019(17) -0.0057(17)
C128 0.0292(17) 0.0521(19) 0.0447(19) 0.0066(15) 0.0065(14) -0.0037(13)
C129 0.0208(14) 0.0488(17) 0.0212(14) -0.0008(12) 0.0054(11) -0.0037(12)
C130 0.0269(16) 0.061(2) 0.0292(16) 0.0071(14) 0.0069(13) -0.0066(14)
C131 0.050(2) 0.089(3) 0.0239(17) 0.0053(16) 0.0114(15) -0.0193(19)
C132 0.065(3) 0.091(3) 0.035(2) -0.0190(19) 0.0276(19) -0.023(2)
C133 0.071(3) 0.060(2) 0.042(2) -0.0152(16) 0.0312(19) -0.0094(18)
C134 0.0421(18) 0.0469(18) 0.0309(16) -0.0070(13) 0.0161(14) -0.0065(14)
C135 0.042(2) 0.062(2) 0.048(2) 0.0224(16) 0.0185(16) 0.0007(16)
C136 0.057(3) 0.097(3) 0.081(3) 0.046(3) 0.008(2) -0.002(2)
C137 0.053(2) 0.061(2) 0.076(3) 0.017(2) 0.026(2) -0.0085(18)
C138 0.062(2) 0.0417(17) 0.0330(17) -0.0015(13) 0.0221(16) 0.0052(15)
C139 0.050(3) 0.282(9) 0.149(6) 0.159(6) -0.008(3) -0.047(4)
C140 0.073(3) 0.166(6) 0.126(5) 0.092(5) 0.045(3) 0.045(4)
C141 0.0344(16) 0.0325(15) 0.0356(16) 0.0034(12) 0.0029(13) 0.0081(12)
C142 0.0415(19) 0.0408(17) 0.0428(19) 0.0014(14) 0.0003(15) 0.0121(14)
C143 0.044(2) 0.071(2) 0.053(2) 0.0111(19) -0.0070(17) 0.0071(17)
C144 0.054(3) 0.087(3) 0.067(3) 0.010(2) -0.015(2) 0.011(2)
C145 0.076(4) 0.137(5) 0.046(3) -0.006(3) -0.013(2) 0.026(3)
C146 0.074(3) 0.181(6) 0.041(2) 0.000(3) -0.002(2) 0.048(4)
C147 0.058(3) 0.108(3) 0.038(2) 0.006(2) 0.0041(19) 0.023(2)
C148 0.0253(16) 0.0472(18) 0.0466(19) 0.0119(14) 0.0013(14) 0.0057(13)
C149 0.0294(17) 0.049(2) 0.065(2) 0.0064(16) 0.0077(16) -0.0045(14)
C150 0.038(2) 0.061(2) 0.110(4) -0.002(2) 0.023(2) -0.0046(18)
C151 0.048(2) 0.075(3) 0.121(4) 0.002(3) 0.036(3) -0.009(2)
C152 0.042(2) 0.076(3) 0.093(3) -0.002(2) 0.026(2) 0.0050(19)
C153 0.0296(18) 0.062(2) 0.063(2) 0.0034(18) 0.0096(17) 0.0063(15)
C154 0.036(2) 0.064(2) 0.090(3) -0.008(2) 0.019(2) 0.0096(17)
C155 0.081(3) 0.091(4) 0.100(4) -0.019(3) 0.028(3) 0.017(3)
C156 0.104(4) 0.062(3) 0.106(4) 0.002(3) 0.033(3) 0.023(3)
C157 0.0345(18) 0.0453(19) 0.076(3) -0.0112(17) 0.0113(18) -0.0063(14)
C158 0.050(2) 0.051(2) 0.098(3) -0.009(2) 0.012(2) -0.0026(17)
C159 0.051(2) 0.068(3) 0.091(3) -0.012(2) 0.009(2) -0.0112(19)
C160 0.0365(16) 0.0265(14) 0.0318(15) -0.0015(11) 0.0104(13) -0.0031(11)
C161 0.0394(18) 0.0453(18) 0.046(2) -0.0151(14) 0.0161(16) -0.0092(14)
C162 0.044(2) 0.048(2) 0.082(3) -0.0283(19) 0.0228(19) -0.0077(16)
C163 0.062(3) 0.073(3) 0.100(4) -0.051(3) 0.019(3) -0.013(2)
C164 0.081(4) 0.104(4) 0.117(5) -0.081(4) 0.047(3) -0.031(3)
C165 0.066(3) 0.122(4) 0.051(3) -0.030(3) 0.005(2) -0.018(3)
C166 0.059(2) 0.074(3) 0.041(2) -0.0209(18) 0.0107(18) -0.0093(19)
C167 0.0330(16) 0.0283(14) 0.0412(17) -0.0073(12) 0.0125(13) -0.0038(11)
C168 0.0392(17) 0.0281(14) 0.0459(18) -0.0008(12) 0.0117(14) 0.0003(12)
C169 0.045(2) 0.0371(17) 0.059(2) -0.0028(15) 0.0088(17) 0.0079(14)
C170 0.047(2) 0.0443(19) 0.084(3) -0.0083(18) 0.032(2) 0.0075(15)
C171 0.054(2) 0.0437(19) 0.067(2) -0.0108(17) 0.0338(19) -0.0007(16)
C172 0.0467(19) 0.0315(15) 0.0481(19) -0.0072(13) 0.0258(16) -0.0059(13)
C173 0.056(2) 0.0398(18) 0.053(2) 0.0127(15) 0.0209(17) 0.0092(15)
C174 0.098(3) 0.067(3) 0.059(3) 0.024(2) 0.026(2) 0.029(2)
C175 0.075(3) 0.073(3) 0.086(3) 0.018(2) 0.044(3) -0.003(2)
C176 0.065(2) 0.0428(18) 0.048(2) -0.0026(15) 0.0329(18) 0.0044(16)
C177 0.103(4) 0.068(3) 0.049(2) -0.0062(19) 0.040(2) 0.008(2)
C178 0.087(3) 0.046(2) 0.068(3) 0.0016(18) 0.047(2) -0.0080(19)

loop_
_atom_type_symbol
_atom_type_description
_atom_type_scat_dispersion_real
_atom_type_scat_dispersion_imag
_atom_type_scat_source
C C 0.0033 0.0016 'International Tables Vol C Tables 4.2.6.8 and 6.1.1.4'
H H 0.0000 0.0000 'International Tables Vol C Tables 4.2.6.8 and 6.1.1.4'
N N 0.0061 0.0033 'International Tables Vol C Tables 4.2.6.8 and 6.1.1.4'
O O 0.0106 0.0060 'International Tables Vol C Tables 4.2.6.8 and 6.1.1.4'
Ti Ti 0.2776 0.4457 'International Tables Vol C Tables 4.2.6.8 and 6.1.1.4'

loop_
_geom_angle_atom_site_label_1
_geom_angle_atom_site_label_2
_geom_angle_atom_site_label_3
_geom_angle
C1 N1 Ti1 164.8(2)
C1 N1 Ti2 78.29(15)
Ti1 N1 Ti2 89.91(9)
C8 N2 Ti1 134.11(18)
C8 N2 Ti2 127.31(18)
Ti1 N2 Ti2 90.90(9)
C15 N3 Ti2 124.36(18)
C22 N4 C29 127.4(2)
C22 N4 Ti1 89.65(17)
C29 N4 Ti1 138.18(18)
C41 N5 C48 127.6(2)
C41 N5 Ti2 90.94(17)
C48 N5 Ti2 141.40(18)
C60 N6 C67 121.9(2)
C60 N6 Ti1 118.76(17)
C67 N6 Ti1 119.30(17)
C101 N101 Ti11 165.40(17)
C101 N101 Ti12 78.14(11)
Ti11 N101 Ti12 89.21(9)
C108 N102 Ti11 137.50(15)
C108 N102 Ti12 126.54(14)
Ti11 N102 Ti12 90.46(10)
C115 N103 Ti12 120.64(15)
C122 N104 C129 130.69(17)
C122 N104 Ti11 89.89(12)
C129 N104 Ti11 134.94(14)
C141 N105 C148 124.61(19)
C141 N105 Ti12 87.91(13)
C148 N105 Ti12 144.41(15)
C160 N106 C167 120.07(16)
C160 N106 Ti11 118.14(14)
C167 N106 Ti11 121.50(14)
C22 O1 Ti1 92.40(16)
C41 O2 Ti2 95.09(17)
C60 O3 Ti2 133.06(18)
C122 O101 Ti11 92.37(12)
C141 O102 Ti12 94.42(13)
C160 O103 Ti12 133.64(13)
N1 Ti1 N2 93.37(10)
N1 Ti1 O1 146.25(9)
N2 Ti1 O1 120.36(9)
N1 Ti1 N4 103.63(10)
N2 Ti1 N4 115.99(10)
O1 Ti1 N4 62.20(8)
N1 Ti1 N6 94.39(9)
N2 Ti1 N6 93.85(9)
O1 Ti1 N6 85.33(8)
N4 Ti1 N6 143.57(9)
N1 Ti1 C22 125.73(10)
N2 Ti1 C22 127.64(9)
O1 Ti1 C22 31.22(8)
N4 Ti1 C22 31.49(9)
N6 Ti1 C22 113.42(9)
N1 Ti1 Ti2 48.56(7)
N2 Ti1 Ti2 46.65(7)
O1 Ti1 Ti2 163.29(6)
N4 Ti1 Ti2 130.06(6)
N6 Ti1 Ti2 85.37(6)
C22 Ti1 Ti2 161.20(6)
N2 Ti2 O3 90.35(8)
N2 Ti2 N1 82.46(9)
O3 Ti2 N1 89.98(8)
N2 Ti2 O2 89.51(9)
O3 Ti2 O2 88.80(8)
N1 Ti2 O2 171.87(8)
N2 Ti2 N3 94.73(9)
O3 Ti2 N3 171.92(9)
N1 Ti2 N3 96.91(9)
O2 Ti2 N3 84.96(8)
N2 Ti2 C1 119.51(10)
O3 Ti2 C1 91.99(10)
N1 Ti2 C1 37.13(10)
O2 Ti2 C1 150.95(9)
N3 Ti2 C1 90.98(10)
N2 Ti2 N5 149.50(9)
O3 Ti2 N5 89.72(8)
N1 Ti2 N5 128.03(9)
O2 Ti2 N5 60.00(8)
N3 Ti2 N5 82.71(9)
C1 Ti2 N5 90.96(10)
N2 Ti2 C41 119.25(9)
O3 Ti2 C41 88.17(8)
N1 Ti2 C41 158.21(9)
O2 Ti2 C41 29.75(8)
N3 Ti2 C41 83.87(9)
C1 Ti2 C41 121.23(10)
N5 Ti2 C41 30.28(9)
N2 Ti2 Ti1 42.44(7)
O3 Ti2 Ti1 81.44(6)
N1 Ti2 Ti1 41.54(6)
O2 Ti2 Ti1 130.36(6)
N3 Ti2 Ti1 106.53(6)
C1 Ti2 Ti1 78.34(8)
N5 Ti2 Ti1 165.80(6)
C41 Ti2 Ti1 158.32(7)
N101 Ti11 N102 93.91(10)
N101 Ti11 O101 147.81(9)
N102 Ti11 O101 118.11(9)
N101 Ti11 N104 102.58(10)
N102 Ti11 N104 115.14(10)
O101 Ti11 N104 62.33(8)
N101 Ti11 N106 94.65(10)
N102 Ti11 N106 96.07(9)
O101 Ti11 N106 85.71(8)
N104 Ti11 N106 142.72(9)
N101 Ti11 C122 126.06(7)
N102 Ti11 C122 125.63(7)
O101 Ti11 C122 31.08(6)
N104 Ti11 C122 31.71(6)
N106 Ti11 C122 113.05(7)
N101 Ti11 Ti12 49.10(7)
N102 Ti11 Ti12 46.89(7)
O101 Ti11 Ti12 162.06(6)
N104 Ti11 Ti12 129.50(6)
N106 Ti11 Ti12 86.50(7)
C122 Ti11 Ti12 160.42(6)
N102 Ti12 O103 90.99(9)
N102 Ti12 N101 82.62(9)
O103 Ti12 N101 88.64(9)
N102 Ti12 O102 88.42(9)
O103 Ti12 O102 87.43(8)
N101 Ti12 O102 170.15(9)
N102 Ti12 N103 91.81(9)
O103 Ti12 N103 176.21(10)
N101 Ti12 N103 94.26(10)
O102 Ti12 N103 90.08(9)
N102 Ti12 C101 119.18(7)
O103 Ti12 C101 92.25(8)
N101 Ti12 C101 36.83(7)
O102 Ti12 C101 152.40(7)
N103 Ti12 C101 88.62(8)
N102 Ti12 N105 148.77(9)
O103 Ti12 N105 88.91(9)
N101 Ti12 N105 128.59(9)
O102 Ti12 N105 60.37(9)
N103 Ti12 N105 87.37(10)
C101 Ti12 N105 92.03(7)
N102 Ti12 C141 118.31(7)
O103 Ti12 C141 82.89(6)
N101 Ti12 C141 157.39(7)
O102 Ti12 C141 30.27(7)
N103 Ti12 C141 93.53(7)
C101 Ti12 C141 122.35(10)
N105 Ti12 C141 30.84(7)
N102 Ti12 Ti11 42.64(7)
O103 Ti12 Ti11 80.41(6)
N101 Ti12 Ti11 41.69(6)
O102 Ti12 Ti11 128.60(6)
N103 Ti12 Ti11 103.38(7)
C101 Ti12 Ti11 78.33(7)
N105 Ti12 Ti11 165.22(7)
C141 Ti12 Ti11 153.93(7)
N1 C1 C2 122.5(3)
N1 C1 Ti2 64.58(14)
C2 C1 Ti2 122.8(2)
C3 C2 C7 117.9(3)
C3 C2 C1 122.1(3)
C7 C2 C1 119.9(3)
C2 C3 C4 121.4(4)
C5 C4 C3 118.4(4)
C6 C5 C4 121.3(4)
C5 C6 C7 119.9(4)
C6 C7 C2 121.0(4)
N2 C8 C9 112.8(2)
C14 C9 C10 118.6(3)
C14 C9 C8 121.2(3)
C10 C9 C8 120.1(3)
C11 C10 C9 121.4(3)
C10 C11 C12 119.1(3)
C13 C12 C11 120.3(3)
C12 C13 C14 120.9(3)
C9 C14 C13 119.6(3)
N3 C15 C16 111.1(3)
C21 C16 C17 119.0(4)
C21 C16 C15 120.3(4)
C17 C16 C15 120.7(4)
C16 C17 C18 120.3(6)
C19 C18 C17 118.5(6)
C20 C19 C18 121.6(5)
C19 C20 C21 119.8(6)
C20 C21 C16 120.7(5)
O1 C22 N4 113.9(2)
O1 C22 C23 117.1(2)
N4 C22 C23 128.9(3)
O1 C22 Ti1 56.38(13)
N4 C22 Ti1 58.86(15)
C23 C22 Ti1 165.38(19)
C28 C23 C24 118.8(3)
C28 C23 C22 123.6(3)
C24 C23 C22 117.6(3)
C25 C24 C23 120.9(3)
C24 C25 C26 120.1(3)
C27 C26 C25 119.3(3)
C26 C27 C28 121.2(3)
C23 C28 C27 119.7(3)
C34 C29 C30 121.7(3)
C34 C29 N4 121.1(3)
C30 C29 N4 116.9(3)
C31 C30 C29 117.6(3)
C31 C30 C35 121.3(3)
C29 C30 C35 121.1(3)
C32 C31 C30 121.8(3)
C31 C32 C33 119.7(3)
C32 C33 C34 121.8(3)
C33 C34 C29 117.4(3)
C33 C34 C38 119.3(3)
C29 C34 C38 123.3(3)
C36 C35 C30 111.4(3)
C36 C35 C37 108.5(3)
C30 C35 C37 114.0(3)
C40 C38 C39 109.9(3)
C40 C38 C34 112.5(3)
C39 C38 C34 111.4(3)
O2 C41 N5 113.9(3)
O2 C41 C42 117.8(3)
N5 C41 C42 128.3(3)
O2 C41 Ti2 55.16(14)
N5 C41 Ti2 58.78(15)
C42 C41 Ti2 172.9(2)
C47 C42 C43 117.3(3)
C47 C42 C41 117.8(3)
C43 C42 C41 124.8(3)
C44 C43 C42 121.4(4)
C43 C44 C45 120.3(4)
C46 C45 C44 119.4(4)
C45 C46 C47 119.7(4)
C42 C47 C46 121.8(4)
C53 C48 C49 121.2(3)
C53 C48 N5 120.5(3)
C49 C48 N5 118.2(3)
C50 C49 C48 118.7(3)
C50 C49 C54 119.7(3)
C48 C49 C54 121.7(3)
C51 C50 C49 120.9(3)
C50 C51 C52 119.8(3)
C51 C52 C53 121.3(3)
C52 C53 C48 118.1(3)
C52 C53 C57 118.0(3)
C48 C53 C57 123.8(3)
C55 C54 C49 113.2(4)
C55 C54 C56 112.0(4)
C49 C54 C56 110.3(3)
C58 C57 C53 112.2(3)
C58 C57 C59 109.5(3)
C53 C57 C59 112.4(3)
O3 C60 N6 121.2(2)
O3 C60 C61 112.4(2)
N6 C60 C61 126.3(2)
C66 C61 C62 118.6(3)
C66 C61 C60 116.3(3)
C62 C61 C60 125.1(3)
C63 C62 C61 120.1(3)
C64 C63 C62 120.7(3)
C65 C64 C63 119.3(3)
C64 C65 C66 120.9(3)
C65 C66 C61 120.4(3)
C68 C67 C72 121.4(2)
C68 C67 N6 117.9(2)
C72 C67 N6 120.4(2)
C69 C68 C67 118.4(3)
C69 C68 C73 120.8(3)
C67 C68 C73 120.8(2)
C70 C69 C68 120.4(3)
C71 C70 C69 120.5(3)
C70 C71 C72 121.5(3)
C71 C72 C67 117.5(3)
C71 C72 C76 119.0(3)
C67 C72 C76 123.4(2)
C68 C73 C74 112.9(3)
C68 C73 C75 112.1(3)
C74 C73 C75 110.5(3)
C72 C76 C77 109.7(3)
C72 C76 C78 112.8(2)
C77 C76 C78 110.7(3)
N101 C101 C102 122.1(2)
N101 C101 Ti12 65.03(10)
C102 C101 Ti12 120.80(19)
C103 C102 C107 117.4(3)
C103 C102 C101 122.0(3)
C107 C102 C101 120.6(3)
C102 C103 C104 120.9(3)
C105 C104 C103 121.2(4)
C104 C105 C106 118.4(4)
C105 C106 C107 121.4(4)
C106 C107 C102 120.7(4)
N102 C108 C109 114.9(2)
C110 C109 C114 116.3(4)
C110 C109 C108 125.9(4)
C114 C109 C108 117.7(3)
C109 C110 C111 121.7(4)
C112 C111 C110 115.7(4)
C113 C112 C111 125.4(5)
C112 C113 C114 117.5(5)
C113 C114 C109 123.3(4)
N103 C115 C116 115.8(3)
C117 C116 C121 118.6(4)
C117 C116 C115 118.3(4)
C121 C116 C115 123.2(4)
C116 C117 C118 120.5(6)
C119 C118 C117 121.5(6)
C118 C119 C120 119.5(5)
C119 C120 C121 120.8(6)
C120 C121 C116 119.2(5)
O101 C122 N104 113.8(2)
O101 C122 C123 118.0(2)
N104 C122 C123 128.2(2)
O101 C122 Ti11 56.55(10)
N104 C122 Ti11 58.40(10)
C123 C122 Ti11 167.02(19)
C124 C123 C128 119.6(3)
C124 C123 C122 117.2(3)
C128 C123 C122 123.2(3)
C123 C124 C125 118.9(4)
C126 C125 C124 121.1(4)
C127 C126 C125 120.0(4)
C126 C127 C128 120.1(4)
C123 C128 C127 120.3(3)
C130 C129 C134 121.3(3)
C130 C129 N104 121.3(2)
C134 C129 N104 116.9(2)
C131 C130 C129 118.2(3)
C131 C130 C135 118.1(3)
C129 C130 C135 123.7(3)
C132 C131 C130 121.4(3)
C133 C132 C131 119.7(3)
C132 C133 C134 121.5(3)
C133 C134 C129 118.0(3)
C133 C134 C138 119.8(3)
C129 C134 C138 122.3(2)
C130 C135 C136 112.0(3)
C130 C135 C137 111.4(3)
C136 C135 C137 110.7(3)
C140 C138 C139 109.9(5)
C140 C138 C134 116.1(3)
C139 C138 C134 110.3(3)
O102 C141 N105 114.5(2)
O102 C141 C142 116.7(3)
N105 C141 C142 128.6(3)
O102 C141 Ti12 55.31(10)
N105 C141 Ti12 61.24(11)
C142 C141 Ti12 161.3(2)
C147 C142 C143 118.2(3)
C147 C142 C141 117.3(3)
C143 C142 C141 124.6(3)
C142 C143 C144 119.4(4)
C145 C144 C143 121.2(5)
C144 C145 C146 119.5(4)
C145 C146 C147 120.5(5)
C142 C147 C146 121.2(4)
C149 C148 C153 121.1(3)
C149 C148 N105 120.8(3)
C153 C148 N105 118.0(3)
C150 C149 C148 117.8(3)
C150 C149 C157 118.7(3)
C148 C149 C157 123.5(3)
C151 C150 C149 121.4(4)
C152 C151 C150 119.6(4)
C151 C152 C153 122.5(4)
C152 C153 C148 117.5(3)
C152 C153 C154 120.8(3)
C148 C153 C154 121.6(3)
C153 C154 C156 112.7(4)
C153 C154 C155 114.5(4)
C156 C154 C155 109.3(4)
C158 C157 C149 110.5(3)
C158 C157 C159 110.6(3)
C149 C157 C159 113.1(3)
O103 C160 N106 121.2(2)
O103 C160 C161 113.1(2)
N106 C160 C161 125.7(2)
C166 C161 C162 118.7(3)
C166 C161 C160 117.4(3)
C162 C161 C160 123.8(3)
C163 C162 C161 120.1(4)
C164 C163 C162 120.9(5)
C163 C164 C165 121.2(4)
C164 C165 C166 118.5(5)
C161 C166 C165 120.6(4)
C172 C167 C168 121.0(3)
C172 C167 N106 120.8(2)
C168 C167 N106 118.1(2)
C169 C168 C167 117.8(3)
C169 C168 C173 120.6(3)
C167 C168 C173 121.6(3)
C170 C169 C168 121.7(3)
C169 C170 C171 119.4(3)
C170 C171 C172 121.5(3)
C171 C172 C167 118.3(3)
C171 C172 C176 118.8(3)
C167 C172 C176 122.8(3)
C168 C173 C174 113.2(3)
C168 C173 C175 111.6(3)
C174 C173 C175 111.0(3)
C172 C176 C178 109.3(3)
C172 C176 C177 113.7(3)
C178 C176 C177 110.7(3)
C903 C902 C901 108.6(7)
C902 C903 C904 112.1(6)
C905 C904 C903 114.3(7)
C910 C906 C909 105(2)
C907 C909 C906 112.7(15)
C906 C910 C908 109(2)

loop_
_geom_bond_atom_site_label_1
_geom_bond_atom_site_label_2
_geom_bond_distance
N1 C1 1.368(4)
N1 Ti1 1.810(2)
N1 Ti2 2.046(2)
N2 C8 1.457(3)
N2 Ti1 1.843(2)
N2 Ti2 1.986(2)
N3 C15 1.482(4)
N3 Ti2 2.214(2)
N4 C22 1.309(4)
N4 C29 1.434(4)
N4 Ti1 2.144(2)
N5 C41 1.311(4)
N5 C48 1.436(4)
N5 Ti2 2.223(2)
N6 C60 1.316(3)
N6 C67 1.443(3)
N6 Ti1 2.173(2)
N101 C101 1.362(3)
N101 Ti11 1.812(2)
N101 Ti12 2.060(2)
N102 C108 1.461(3)
N102 Ti11 1.846(2)
N102 Ti12 1.989(2)
N103 C115 1.462(4)
N103 Ti12 2.224(2)
N104 C122 1.315(3)
N104 C129 1.425(3)
N104 Ti11 2.130(2)
N105 C141 1.308(3)
N105 C148 1.436(3)
N105 Ti12 2.237(2)
N106 C160 1.314(3)
N106 C167 1.437(3)
N106 Ti11 2.160(2)
O1 C22 1.300(3)
O1 Ti1 2.088(2)
O2 C41 1.295(3)
O2 Ti2 2.142(2)
O3 C60 1.284(3)
O3 Ti2 1.9987(18)
O101 C122 1.292(3)
O101 Ti11 2.088(2)
O102 C141 1.289(3)
O102 Ti12 2.103(2)
O103 C160 1.286(3)
O103 Ti12 2.0111(19)
Ti1 C22 2.505(3)
Ti1 Ti2 2.7300(7)
Ti2 C1 2.219(3)
Ti2 C41 2.599(3)
Ti11 C122 2.501(3)
Ti11 Ti12 2.7249(7)
Ti12 C101 2.224(3)
Ti12 C141 2.550(3)
C1 C2 1.465(4)
C2 C3 1.377(5)
C2 C7 1.402(5)
C3 C4 1.406(5)
C4 C5 1.379(6)
C5 C6 1.363(7)
C6 C7 1.380(5)
C8 C9 1.508(4)
C9 C14 1.383(4)
C9 C10 1.393(4)
C10 C11 1.384(5)
C11 C12 1.386(5)
C12 C13 1.358(6)
C13 C14 1.403(5)
C15 C16 1.513(4)
C16 C21 1.382(6)
C16 C17 1.386(6)
C17 C18 1.395(7)
C18 C19 1.375(10)
C19 C20 1.360(10)
C20 C21 1.368(6)
C22 C23 1.496(4)
C23 C28 1.386(4)
C23 C24 1.393(4)
C24 C25 1.377(5)
C25 C26 1.383(6)
C26 C27 1.374(5)
C27 C28 1.387(5)
C29 C34 1.401(4)
C29 C30 1.415(4)
C30 C31 1.386(4)
C30 C35 1.527(4)
C31 C32 1.366(5)
C32 C33 1.386(5)
C33 C34 1.388(5)
C34 C38 1.530(4)
C35 C36 1.522(5)
C35 C37 1.535(4)
C38 C40 1.520(5)
C38 C39 1.528(5)
C41 C42 1.488(4)
C42 C47 1.377(5)
C42 C43 1.391(5)
C43 C44 1.376(5)
C44 C45 1.377(6)
C45 C46 1.375(6)
C46 C47 1.389(5)
C48 C53 1.392(4)
C48 C49 1.404(4)
C49 C50 1.389(5)
C49 C54 1.531(5)
C50 C51 1.374(5)
C51 C52 1.387(5)
C52 C53 1.391(4)
C53 C57 1.525(4)
C54 C55 1.515(7)
C54 C56 1.535(7)
C57 C58 1.523(5)
C57 C59 1.532(5)
C60 C61 1.513(4)
C61 C66 1.395(4)
C61 C62 1.399(4)
C62 C63 1.387(4)
C63 C64 1.384(5)
C64 C65 1.372(5)
C65 C66 1.385(4)
C67 C68 1.403(4)
C67 C72 1.406(4)
C68 C69 1.397(4)
C68 C73 1.525(4)
C69 C70 1.377(4)
C70 C71 1.375(4)
C71 C72 1.394(4)
C72 C76 1.516(4)
C73 C74 1.536(5)
C73 C75 1.536(5)
C76 C77 1.525(4)
C76 C78 1.529(5)
C101 C102 1.473(4)
C102 C103 1.398(5)
C102 C107 1.399(4)
C103 C104 1.402(5)
C104 C105 1.368(6)
C105 C106 1.385(6)
C106 C107 1.394(5)
C108 C109 1.501(4)
C109 C110 1.369(5)
C109 C114 1.427(5)
C110 C111 1.451(6)
C111 C112 1.375(7)
C112 C113 1.333(6)
C113 C114 1.369(5)
C115 C116 1.506(5)
C116 C117 1.366(6)
C116 C121 1.403(6)
C117 C118 1.378(8)
C118 C119 1.349(9)
C119 C120 1.358(9)
C120 C121 1.397(6)
C122 C123 1.498(4)
C123 C124 1.381(5)
C123 C128 1.382(5)
C124 C125 1.388(6)
C125 C126 1.373(7)
C126 C127 1.351(6)
C127 C128 1.390(4)
C129 C130 1.402(4)
C129 C134 1.408(4)
C130 C131 1.388(5)
C130 C135 1.513(5)
C131 C132 1.388(6)
C132 C133 1.374(5)
C133 C134 1.393(4)
C134 C138 1.512(4)
C135 C136 1.526(5)
C135 C137 1.532(5)
C138 C140 1.462(6)
C138 C139 1.466(6)
C141 C142 1.498(4)
C142 C147 1.363(5)
C142 C143 1.391(5)
C143 C144 1.392(6)
C144 C145 1.344(7)
C145 C146 1.357(8)
C146 C147 1.374(6)
C148 C149 1.403(5)
C148 C153 1.411(5)
C149 C150 1.399(5)
C149 C157 1.523(5)
C150 C151 1.377(6)
C151 C152 1.358(6)
C152 C153 1.387(5)
C153 C154 1.513(5)
C154 C156 1.516(6)
C154 C155 1.525(6)
C157 C158 1.517(5)
C157 C159 1.532(6)
C160 C161 1.503(4)
C161 C166 1.370(5)
C161 C162 1.404(5)
C162 C163 1.373(5)
C163 C164 1.334(8)
C164 C165 1.388(8)
C165 C166 1.406(6)
C167 C172 1.399(4)
C167 C168 1.405(4)
C168 C169 1.394(4)
C168 C173 1.519(5)
C169 C170 1.371(5)
C170 C171 1.378(5)
C171 C172 1.388(4)
C172 C176 1.514(5)
C173 C174 1.524(5)
C173 C175 1.547(5)
C176 C178 1.526(5)
C176 C177 1.533(5)
C901 C902 1.507(11)
C902 C903 1.502(9)
C903 C904 1.544(10)
C904 C905 1.530(12)
C906 C910 1.08(2)
C906 C909 1.626(19)
C907 C909 1.211(16)
C908 C910 1.61(2)
